data_7005616
loop_
_publ_author_name
'Gelmboldt, Vladimir O.'
'Ganin, Eduard V.'
'Fonari, Marina S.'
'Simonov, Yurii A.'
'Koroeva, Larisa V.'
'Ennan, Alim A.'
'Basok, Stepan S.'
'Shova, Sergiu'
'K\"ahlig, Hanspeter'
'Arion, Vladimir B.'
'Keppler, Bernhard K.'

_publ_section_title
;
 Two new "onium" fluorosilicates, the products of interaction of
 fluorosilicic acid with 12-membered macrocycles: structures and
 spectroscopic properties.
;
_journal_issue 27
_journal_name_full 'Dalton transactions (Cambridge, England : 2003)'
_journal_page_first 2915
_journal_page_last 2924
_journal_paper_doi 10.1039/B703645K
_journal_year 2007
_chemical_formula_moiety '2(C8 H18 N O3), 2(F5 H2 O1 Si1), 2(H2 O1), O1'
_chemical_formula_sum 'C16 H46 F10 N2 O11 Si2'
_chemical_formula_weight 688.73
_chemical_melting_point 383.15
_chemical_name_common
;bis(1,4,7-trioxa-10-azoniacyclododecane)
bis(aquapentafluorosilicate) trihydrate
;
_chemical_name_systematic
;
bis(1,4,7-trioxa-10-azoniacyclododecane)
bis(aquapentafluorosilicate) trihydrate
;
_space_group_IT_number 14
_symmetry_cell_setting monoclinic
_symmetry_space_group_name_Hall '-P 2ybc'
_symmetry_space_group_name_H-M 'P 1 21/c 1'
_atom_sites_solution_hydrogens geom
_atom_sites_solution_primary direct
_atom_sites_solution_secondary difmap
_audit_creation_method SHELXL-97
_cell_angle_alpha 90.00
_cell_angle_beta 93.900(3)
_cell_angle_gamma 90.00
_cell_formula_units_Z 4
_cell_length_a 14.8889(7)
_cell_length_b 9.3635(5)
_cell_length_c 20.3291(9)
_cell_measurement_temperature 100(2)
_cell_volume 2827.6(2)
_computing_molecular_graphics 'ORTEP for windows (Farrugia, 1997)'
_computing_publication_material 'SHELXL-97 (Sheldrick, 1997)'
_computing_structure_refinement 'SHELXL-97 (Sheldrick, 1997)'
_computing_structure_solution 'SHELXS-97 (Sheldrick, 1990)'
_diffrn_ambient_temperature 100(2)
_diffrn_measured_fraction_theta_full 0.996
_diffrn_measured_fraction_theta_max 0.996
_diffrn_measurement_device_type 'X8APEX II CCD diffractometer'
_diffrn_measurement_method 'phi and omega scan'
_diffrn_radiation_monochromator graphite
_diffrn_radiation_source 'fine-focus sealed tube'
_diffrn_radiation_type MoK\a
_diffrn_radiation_wavelength 0.71073
_diffrn_reflns_av_R_equivalents 0.0409
_diffrn_reflns_av_sigmaI/netI 0.0178
_diffrn_reflns_limit_h_max 19
_diffrn_reflns_limit_h_min -19
_diffrn_reflns_limit_k_max 12
_diffrn_reflns_limit_k_min -12
_diffrn_reflns_limit_l_max 26
_diffrn_reflns_limit_l_min -26
_diffrn_reflns_number 88034
_diffrn_reflns_theta_full 27.50
_diffrn_reflns_theta_max 27.50
_diffrn_reflns_theta_min 2.35
_exptl_absorpt_coefficient_mu 0.247
_exptl_absorpt_correction_type none
_exptl_crystal_colour colorless
_exptl_crystal_density_diffrn 1.618
_exptl_crystal_density_method 'not measured'
_exptl_crystal_description prism
_exptl_crystal_F_000 1448
_exptl_crystal_size_max 0.25
_exptl_crystal_size_mid 0.25
_exptl_crystal_size_min 0.20
_refine_diff_density_max 0.594
_refine_diff_density_min -0.380
_refine_diff_density_rms 0.071
_refine_ls_extinction_method none
_refine_ls_goodness_of_fit_ref 1.063
_refine_ls_hydrogen_treatment mixed
_refine_ls_matrix_type full
_refine_ls_number_parameters 413
_refine_ls_number_reflns 6465
_refine_ls_number_restraints 2
_refine_ls_restrained_S_all 1.063
_refine_ls_R_factor_all 0.0512
_refine_ls_R_factor_gt 0.0410
_refine_ls_shift/su_max 0.001
_refine_ls_shift/su_mean 0.000
_refine_ls_structure_factor_coef Fsqd
_refine_ls_weighting_details 'calc w=1/[\s^2^(Fo^2^)+(0.0554P)^2^+3.3768P] where P=(Fo^2^+2Fc^2^)/3'
_refine_ls_weighting_scheme calc
_refine_ls_wR_factor_gt 0.1148
_refine_ls_wR_factor_ref 0.1199
_reflns_number_gt 5432
_reflns_number_total 6465
_reflns_threshold_expression >2sigma(I)
_cod_data_source_file B703645K.txt
_cod_data_source_block sesh037
_cod_depositor_comments
;
The following automatic conversions were performed:

'_chemical_melting_point' value '110/oC' was changed to '383.15' - it
was converted from degrees Celsius(C) to Kelvins(K).

Automatic conversion script
Id: cif_fix_values 1646 2011-03-28 12:23:43Z adriana 
;
_cod_database_code 7005616

loop_
_symmetry_equiv_pos_as_xyz
'x, y, z'
'-x, y+1/2, -z+1/2'
'-x, -y, -z'
'x, -y-1/2, z-1/2'

loop_
_atom_site_label
_atom_site_type_symbol
_atom_site_fract_x
_atom_site_fract_y
_atom_site_fract_z
_atom_site_U_iso_or_equiv
_atom_site_adp_type
_atom_site_occupancy
_atom_site_symmetry_multiplicity
_atom_site_calc_flag
_atom_site_refinement_flags
_atom_site_disorder_assembly
_atom_site_disorder_group
Si1 Si 0.15457(3) 0.25527(5) 0.47664(2) 0.01152(12) Uani 1 1 d . . .
F1 F 0.05446(8) 0.32955(13) 0.45929(6) 0.0246(3) Uani 1 1 d . . .
F2 F 0.15024(9) 0.28576(13) 0.55592(6) 0.0250(3) Uani 1 1 d . . .
F3 F 0.20939(7) 0.41240(11) 0.46784(5) 0.0159(2) Uani 1 1 d . . .
F4 F 0.16527(8) 0.22738(12) 0.39564(5) 0.0218(3) Uani 1 1 d . . .
F5 F 0.11096(7) 0.09305(12) 0.48416(6) 0.0195(2) Uani 1 1 d . . .
O1W O 0.26696(9) 0.17646(16) 0.49416(8) 0.0231(3) Uani 1 1 d D . .
H1W1 H 0.272(2) 0.087(4) 0.4979(16) 0.051(9) Uiso 1 1 d . . .
H2W1 H 0.3115(17) 0.222(3) 0.4770(15) 0.049(9) Uiso 1 1 d D . .
Si2 Si 0.34062(3) -0.24377(5) 0.01565(2) 0.01303(12) Uani 1 1 d . . .
F6 F 0.32048(8) -0.22241(13) -0.06437(6) 0.0228(3) Uani 1 1 d . . .
F7 F 0.38433(7) -0.07782(12) 0.02209(6) 0.0206(2) Uani 1 1 d . . .
F8 F 0.35455(8) -0.25721(12) 0.09830(6) 0.0209(2) Uani 1 1 d . . .
F9 F 0.44049(7) -0.31681(13) 0.00687(7) 0.0240(3) Uani 1 1 d . . .
F10 F 0.28659(7) -0.40019(12) 0.01320(6) 0.0204(2) Uani 1 1 d . . .
O2W O 0.22970(9) -0.15894(15) 0.02861(6) 0.0150(3) Uani 1 1 d D . .
H1W2 H 0.1834(16) -0.214(3) 0.0192(15) 0.043(8) Uiso 1 1 d D . .
H2W2 H 0.221(2) -0.075(4) 0.0122(15) 0.042(8) Uiso 1 1 d . . .
N1 N 0.15885(11) 0.49178(17) 0.32817(8) 0.0144(3) Uani 1 1 d . . .
H1N1 H 0.1519(15) 0.420(3) 0.3514(12) 0.014(6) Uiso 1 1 d . . .
H2N1 H 0.1362(17) 0.480(3) 0.2904(14) 0.023(6) Uiso 1 1 d . . .
N2 N 0.34195(11) 0.00293(17) 0.16352(8) 0.0151(3) Uani 1 1 d . . .
H1N2 H 0.3698(17) -0.010(3) 0.2014(14) 0.025(6) Uiso 1 1 d . . .
H2N2 H 0.3494(16) -0.071(3) 0.1393(12) 0.020(6) Uiso 1 1 d . . .
O1 O 0.23690(10) 0.35818(15) 0.22375(7) 0.0200(3) Uani 1 1 d . . .
O2 O 0.10771(9) 0.57099(15) 0.19760(6) 0.0174(3) Uani 1 1 d . . .
O3 O -0.02121(9) 0.55570(16) 0.28910(7) 0.0220(3) Uani 1 1 d . . .
O4 O 0.26819(9) -0.14569(14) 0.26598(7) 0.0178(3) Uani 1 1 d . . .
O5 O 0.39359(9) 0.07091(15) 0.29406(7) 0.0174(3) Uani 1 1 d . . .
O6 O 0.52085(10) 0.07204(16) 0.20156(8) 0.0240(3) Uani 1 1 d . . .
C1 C 0.25699(12) 0.5108(2) 0.32050(9) 0.0166(4) Uani 1 1 d . . .
H1A H 0.2891 0.5168 0.3636 0.020 Uiso 1 1 calc R . .
H1B H 0.2671 0.5988 0.2969 0.020 Uiso 1 1 calc R . .
C2 C 0.29149(13) 0.3854(2) 0.28278(9) 0.0182(4) Uani 1 1 d . . .
H2A H 0.3527 0.4047 0.2718 0.022 Uiso 1 1 calc R . .
H2B H 0.2925 0.3011 0.3105 0.022 Uiso 1 1 calc R . .
C3 C 0.24443(15) 0.4610(2) 0.17242(10) 0.0233(4) Uani 1 1 d . . .
H3A H 0.2777 0.4205 0.1375 0.028 Uiso 1 1 calc R . .
H3B H 0.2768 0.5443 0.1897 0.028 Uiso 1 1 calc R . .
C4 C 0.15181(15) 0.5038(2) 0.14549(9) 0.0225(4) Uani 1 1 d . . .
H4A H 0.1558 0.5694 0.1089 0.027 Uiso 1 1 calc R . .
H4B H 0.1182 0.4203 0.1298 0.027 Uiso 1 1 calc R . .
C5 C 0.01648(14) 0.6076(2) 0.17938(10) 0.0234(4) Uani 1 1 d . . .
H5A H -0.0165 0.5239 0.1632 0.028 Uiso 1 1 calc R . .
H5B H 0.0138 0.6792 0.1448 0.028 Uiso 1 1 calc R . .
C6 C -0.02374(13) 0.6652(2) 0.24000(10) 0.0217(4) Uani 1 1 d . . .
H6A H 0.0102 0.7477 0.2565 0.026 Uiso 1 1 calc R . .
H6B H -0.0854 0.6947 0.2293 0.026 Uiso 1 1 calc R . .
C7 C 0.01407(14) 0.5985(2) 0.35295(10) 0.0245(4) Uani 1 1 d . . .
H7A H 0.0004 0.5260 0.3848 0.029 Uiso 1 1 calc R . .
H7B H -0.0146 0.6867 0.3652 0.029 Uiso 1 1 calc R . .
C8 C 0.11501(14) 0.6206(2) 0.35487(10) 0.0207(4) Uani 1 1 d . . .
H8A H 0.1285 0.7036 0.3288 0.025 Uiso 1 1 calc R . .
H8B H 0.1383 0.6373 0.3999 0.025 Uiso 1 1 calc R . .
C9 C 0.24372(12) 0.0169(2) 0.17298(9) 0.0166(4) Uani 1 1 d . . .
H9A H 0.2104 0.0267 0.1306 0.020 Uiso 1 1 calc R . .
H9B H 0.2330 0.1012 0.1990 0.020 Uiso 1 1 calc R . .
C10 C 0.21257(13) -0.1149(2) 0.20793(10) 0.0180(4) Uani 1 1 d . . .
H10A H 0.1511 -0.1008 0.2196 0.022 Uiso 1 1 calc R . .
H10B H 0.2131 -0.1959 0.1782 0.022 Uiso 1 1 calc R . .
C11 C 0.26008(13) -0.0479(2) 0.31952(10) 0.0194(4) Uani 1 1 d . . .
H11A H 0.2289 -0.0935 0.3542 0.023 Uiso 1 1 calc R . .
H11B H 0.2255 0.0350 0.3043 0.023 Uiso 1 1 calc R . .
C12 C 0.35268(14) -0.0025(2) 0.34569(9) 0.0205(4) Uani 1 1 d . . .
H12A H 0.3486 0.0599 0.3835 0.025 Uiso 1 1 calc R . .
H12B H 0.3883 -0.0854 0.3594 0.025 Uiso 1 1 calc R . .
C13 C 0.48358(14) 0.1148(2) 0.31229(10) 0.0241(4) Uani 1 1 d . . .
H13A H 0.5196 0.0335 0.3276 0.029 Uiso 1 1 calc R . .
H13B H 0.4840 0.1847 0.3475 0.029 Uiso 1 1 calc R . .
C14 C 0.52129(14) 0.1792(2) 0.25207(11) 0.0245(4) Uani 1 1 d . . .
H14A H 0.4849 0.2601 0.2368 0.029 Uiso 1 1 calc R . .
H14B H 0.5823 0.2123 0.2627 0.029 Uiso 1 1 calc R . .
C15 C 0.48429(15) 0.1156(2) 0.13812(11) 0.0260(4) Uani 1 1 d . . .
H15A H 0.4986 0.0446 0.1057 0.031 Uiso 1 1 calc R . .
H15B H 0.5117 0.2052 0.1263 0.031 Uiso 1 1 calc R . .
C16 C 0.38296(14) 0.1341(2) 0.13689(10) 0.0205(4) Uani 1 1 d . . .
H16A H 0.3685 0.2161 0.1634 0.025 Uiso 1 1 calc R . .
H16B H 0.3588 0.1507 0.0920 0.025 Uiso 1 1 calc R . .
O3W O 0.40219(10) 0.31975(17) 0.45522(8) 0.0220(3) Uani 1 1 d . . .
H1W3 H 0.3957(19) 0.400(3) 0.4716(14) 0.033(7) Uiso 1 1 d . . .
H2W3 H 0.450(2) 0.292(4) 0.4668(16) 0.047(9) Uiso 1 1 d . . .
O4W O 0.08957(10) -0.30218(16) -0.01211(8) 0.0204(3) Uani 1 1 d . . .
H1W4 H 0.091(2) -0.392(4) -0.0138(15) 0.047(9) Uiso 1 1 d . . .
H2W4 H 0.044(2) -0.277(4) 0.0022(16) 0.047(9) Uiso 1 1 d . . .
O5W O 0.5627(5) -0.4131(8) -0.0720(4) 0.0407(17) Uiso 0.25 1 d P . .

loop_
_atom_site_aniso_label
_atom_site_aniso_U_11
_atom_site_aniso_U_22
_atom_site_aniso_U_33
_atom_site_aniso_U_23
_atom_site_aniso_U_13
_atom_site_aniso_U_12
Si1 0.0128(2) 0.0097(2) 0.0121(2) 0.00102(17) 0.00135(17) -0.00074(17)
F1 0.0155(5) 0.0197(6) 0.0385(7) 0.0072(5) 0.0014(5) 0.0028(4)
F2 0.0372(7) 0.0240(6) 0.0143(5) -0.0011(5) 0.0063(5) -0.0020(5)
F3 0.0179(5) 0.0110(5) 0.0188(5) 0.0004(4) 0.0013(4) -0.0021(4)
F4 0.0342(7) 0.0187(6) 0.0125(5) -0.0024(4) 0.0027(5) -0.0074(5)
F5 0.0176(5) 0.0140(5) 0.0269(6) 0.0040(4) 0.0019(4) -0.0037(4)
O1W 0.0142(7) 0.0135(7) 0.0421(9) 0.0050(6) 0.0040(6) 0.0005(5)
Si2 0.0128(2) 0.0098(2) 0.0164(2) -0.00186(18) 0.00026(18) -0.00018(17)
F6 0.0268(6) 0.0256(6) 0.0165(5) -0.0022(5) 0.0048(5) 0.0025(5)
F7 0.0178(5) 0.0126(5) 0.0313(6) -0.0003(5) 0.0002(5) -0.0027(4)
F8 0.0260(6) 0.0184(6) 0.0172(5) 0.0000(4) -0.0053(5) 0.0058(5)
F9 0.0138(5) 0.0186(6) 0.0398(7) -0.0042(5) 0.0034(5) 0.0026(4)
F10 0.0171(5) 0.0111(5) 0.0330(6) -0.0038(5) 0.0019(5) -0.0012(4)
O2W 0.0151(6) 0.0128(6) 0.0170(6) 0.0017(5) 0.0010(5) 0.0014(5)
N1 0.0189(8) 0.0139(7) 0.0103(7) 0.0008(6) 0.0001(6) 0.0018(6)
N2 0.0182(8) 0.0117(7) 0.0152(7) -0.0013(6) 0.0011(6) 0.0003(6)
O1 0.0302(8) 0.0143(6) 0.0156(6) -0.0001(5) 0.0027(5) 0.0019(5)
O2 0.0211(7) 0.0189(7) 0.0118(6) -0.0004(5) -0.0010(5) 0.0017(5)
O3 0.0193(7) 0.0217(7) 0.0250(7) 0.0074(6) 0.0009(6) -0.0027(6)
O4 0.0205(7) 0.0139(6) 0.0190(7) 0.0008(5) 0.0013(5) 0.0012(5)
O5 0.0153(6) 0.0198(7) 0.0172(6) -0.0019(5) 0.0013(5) -0.0027(5)
O6 0.0210(7) 0.0234(7) 0.0283(8) -0.0093(6) 0.0060(6) -0.0006(6)
C1 0.0176(9) 0.0146(8) 0.0177(9) 0.0004(7) 0.0016(7) -0.0001(7)
C2 0.0196(9) 0.0159(9) 0.0193(9) 0.0010(7) 0.0025(7) 0.0028(7)
C3 0.0327(11) 0.0194(10) 0.0191(9) 0.0034(8) 0.0107(8) 0.0059(8)
C4 0.0358(11) 0.0213(10) 0.0106(8) -0.0005(7) 0.0021(8) 0.0032(8)
C5 0.0234(10) 0.0274(11) 0.0184(9) 0.0032(8) -0.0072(8) 0.0006(8)
C6 0.0173(9) 0.0233(10) 0.0243(10) 0.0071(8) -0.0017(7) 0.0015(8)
C7 0.0257(10) 0.0288(11) 0.0196(9) 0.0051(8) 0.0067(8) 0.0080(8)
C8 0.0247(10) 0.0201(9) 0.0169(9) -0.0041(7) -0.0016(7) 0.0087(8)
C9 0.0166(9) 0.0153(9) 0.0178(9) -0.0014(7) 0.0002(7) 0.0020(7)
C10 0.0161(9) 0.0152(9) 0.0224(9) -0.0018(7) -0.0013(7) -0.0003(7)
C11 0.0221(9) 0.0170(9) 0.0197(9) -0.0021(7) 0.0057(7) -0.0008(7)
C12 0.0245(10) 0.0211(9) 0.0160(9) -0.0002(7) 0.0015(7) -0.0008(8)
C13 0.0190(10) 0.0281(11) 0.0248(10) -0.0085(8) -0.0010(8) -0.0040(8)
C14 0.0186(9) 0.0241(10) 0.0314(11) -0.0112(9) 0.0064(8) -0.0065(8)
C15 0.0276(11) 0.0245(10) 0.0273(11) -0.0049(8) 0.0127(9) -0.0060(8)
C16 0.0268(10) 0.0144(9) 0.0207(9) 0.0015(7) 0.0054(8) -0.0027(7)
O3W 0.0146(7) 0.0229(8) 0.0289(8) -0.0046(6) 0.0037(6) -0.0005(6)
O4W 0.0137(7) 0.0155(7) 0.0326(8) 0.0033(6) 0.0053(6) 0.0009(5)

loop_
_atom_type_symbol
_atom_type_description
_atom_type_scat_dispersion_real
_atom_type_scat_dispersion_imag
_atom_type_scat_source
C C 0.0033 0.0016 'International Tables Vol C Tables 4.2.6.8 and 6.1.1.4'
H H 0.0000 0.0000 'International Tables Vol C Tables 4.2.6.8 and 6.1.1.4'
N N 0.0061 0.0033 'International Tables Vol C Tables 4.2.6.8 and 6.1.1.4'
O O 0.0106 0.0060 'International Tables Vol C Tables 4.2.6.8 and 6.1.1.4'
F F 0.0171 0.0103 'International Tables Vol C Tables 4.2.6.8 and 6.1.1.4'
Si Si 0.0817 0.0704 'International Tables Vol C Tables 4.2.6.8 and 6.1.1.4'

loop_
_geom_angle_atom_site_label_1
_geom_angle_atom_site_label_2
_geom_angle_atom_site_label_3
_geom_angle
_geom_angle_site_symmetry_1
_geom_angle_site_symmetry_3
_geom_angle_publ_flag
F2 Si1 F1 92.35(7) . . ?
F2 Si1 F5 91.54(6) . . ?
F1 Si1 F5 92.96(6) . . ?
F2 Si1 F4 176.66(7) . . ?
F1 Si1 F4 90.03(7) . . ?
F5 Si1 F4 90.67(6) . . ?
F2 Si1 F3 90.23(6) . . ?
F1 Si1 F3 92.62(6) . . ?
F5 Si1 F3 174.07(6) . . ?
F4 Si1 F3 87.32(6) . . ?
F2 Si1 O1W 88.60(7) . . ?
F1 Si1 O1W 178.34(7) . . ?
F5 Si1 O1W 88.37(6) . . ?
F4 Si1 O1W 88.96(7) . . ?
F3 Si1 O1W 86.02(6) . . ?
Si1 O1W H1W1 120(2) . . ?
Si1 O1W H2W1 116(2) . . ?
H1W1 O1W H2W1 116(3) . . ?
F6 Si2 F9 92.75(7) . . ?
F6 Si2 F10 91.26(6) . . ?
F9 Si2 F10 93.94(6) . . ?
F6 Si2 F8 175.63(6) . . ?
F9 Si2 F8 91.50(6) . . ?
F10 Si2 F8 89.47(6) . . ?
F6 Si2 F7 90.47(6) . . ?
F9 Si2 F7 92.54(6) . . ?
F10 Si2 F7 173.21(6) . . ?
F8 Si2 F7 88.32(6) . . ?
F6 Si2 O2W 89.10(6) . . ?
F9 Si2 O2W 177.88(7) . . ?
F10 Si2 O2W 87.04(6) . . ?
F8 Si2 O2W 86.63(6) . . ?
F7 Si2 O2W 86.42(6) . . ?
Si2 O2W H1W2 114(2) . . ?
Si2 O2W H2W2 116(2) . . ?
H1W2 O2W H2W2 111(3) . . ?
C1 N1 C8 113.45(15) . . ?
C1 N1 H1N1 108.4(16) . . ?
C8 N1 H1N1 111.9(16) . . ?
C1 N1 H2N1 105.1(17) . . ?
C8 N1 H2N1 106.7(18) . . ?
H1N1 N1 H2N1 111(2) . . ?
C16 N2 C9 113.82(15) . . ?
C16 N2 H1N2 104.7(18) . . ?
C9 N2 H1N2 108.3(17) . . ?
C16 N2 H2N2 112.4(16) . . ?
C9 N2 H2N2 108.0(16) . . ?
H1N2 N2 H2N2 109(2) . . ?
C2 O1 C3 115.17(16) . . ?
C5 O2 C4 113.00(15) . . ?
C7 O3 C6 115.15(16) . . ?
C10 O4 C11 115.19(15) . . ?
C12 O5 C13 112.86(15) . . ?
C15 O6 C14 115.50(17) . . ?
N1 C1 C2 109.24(15) . . ?
N1 C1 H1A 109.8 . . ?
C2 C1 H1A 109.8 . . ?
N1 C1 H1B 109.8 . . ?
C2 C1 H1B 109.8 . . ?
H1A C1 H1B 108.3 . . ?
O1 C2 C1 111.83(15) . . ?
O1 C2 H2A 109.2 . . ?
C1 C2 H2A 109.2 . . ?
O1 C2 H2B 109.2 . . ?
C1 C2 H2B 109.2 . . ?
H2A C2 H2B 107.9 . . ?
O1 C3 C4 109.25(17) . . ?
O1 C3 H3A 109.8 . . ?
C4 C3 H3A 109.8 . . ?
O1 C3 H3B 109.8 . . ?
C4 C3 H3B 109.8 . . ?
H3A C3 H3B 108.3 . . ?
O2 C4 C3 107.67(16) . . ?
O2 C4 H4A 110.2 . . ?
C3 C4 H4A 110.2 . . ?
O2 C4 H4B 110.2 . . ?
C3 C4 H4B 110.2 . . ?
H4A C4 H4B 108.5 . . ?
O2 C5 C6 107.36(15) . . ?
O2 C5 H5A 110.2 . . ?
C6 C5 H5A 110.2 . . ?
O2 C5 H5B 110.2 . . ?
C6 C5 H5B 110.2 . . ?
H5A C5 H5B 108.5 . . ?
O3 C6 C5 108.73(17) . . ?
O3 C6 H6A 109.9 . . ?
C5 C6 H6A 109.9 . . ?
O3 C6 H6B 109.9 . . ?
C5 C6 H6B 109.9 . . ?
H6A C6 H6B 108.3 . . ?
O3 C7 C8 111.45(16) . . ?
O3 C7 H7A 109.3 . . ?
C8 C7 H7A 109.3 . . ?
O3 C7 H7B 109.3 . . ?
C8 C7 H7B 109.3 . . ?
H7A C7 H7B 108.0 . . ?
N1 C8 C7 109.78(17) . . ?
N1 C8 H8A 109.7 . . ?
C7 C8 H8A 109.7 . . ?
N1 C8 H8B 109.7 . . ?
C7 C8 H8B 109.7 . . ?
H8A C8 H8B 108.2 . . ?
N2 C9 C10 108.88(15) . . ?
N2 C9 H9A 109.9 . . ?
C10 C9 H9A 109.9 . . ?
N2 C9 H9B 109.9 . . ?
C10 C9 H9B 109.9 . . ?
H9A C9 H9B 108.3 . . ?
O4 C10 C9 112.00(15) . . ?
O4 C10 H10A 109.2 . . ?
C9 C10 H10A 109.2 . . ?
O4 C10 H10B 109.2 . . ?
C9 C10 H10B 109.2 . . ?
H10A C10 H10B 107.9 . . ?
O4 C11 C12 109.05(15) . . ?
O4 C11 H11A 109.9 . . ?
C12 C11 H11A 109.9 . . ?
O4 C11 H11B 109.9 . . ?
C12 C11 H11B 109.9 . . ?
H11A C11 H11B 108.3 . . ?
O5 C12 C11 107.63(16) . . ?
O5 C12 H12A 110.2 . . ?
C11 C12 H12A 110.2 . . ?
O5 C12 H12B 110.2 . . ?
C11 C12 H12B 110.2 . . ?
H12A C12 H12B 108.5 . . ?
O5 C13 C14 107.42(17) . . ?
O5 C13 H13A 110.2 . . ?
C14 C13 H13A 110.2 . . ?
O5 C13 H13B 110.2 . . ?
C14 C13 H13B 110.2 . . ?
H13A C13 H13B 108.5 . . ?
O6 C14 C13 108.55(17) . . ?
O6 C14 H14A 110.0 . . ?
C13 C14 H14A 110.0 . . ?
O6 C14 H14B 110.0 . . ?
C13 C14 H14B 110.0 . . ?
H14A C14 H14B 108.4 . . ?
O6 C15 C16 111.47(16) . . ?
O6 C15 H15A 109.3 . . ?
C16 C15 H15A 109.3 . . ?
O6 C15 H15B 109.3 . . ?
C16 C15 H15B 109.3 . . ?
H15A C15 H15B 108.0 . . ?
N2 C16 C15 109.35(16) . . ?
N2 C16 H16A 109.8 . . ?
C15 C16 H16A 109.8 . . ?
N2 C16 H16B 109.8 . . ?
C15 C16 H16B 109.8 . . ?
H16A C16 H16B 108.3 . . ?
H1W3 O3W H2W3 108(3) . . ?
H1W4 O4W H2W4 110(3) . . ?

loop_
_geom_bond_atom_site_label_1
_geom_bond_atom_site_label_2
_geom_bond_distance
_geom_bond_site_symmetry_2
_geom_bond_publ_flag
Si1 F2 1.6424(12) . ?
Si1 F1 1.6608(12) . ?
Si1 F5 1.6631(12) . ?
Si1 F4 1.6854(12) . ?
Si1 F3 1.6979(11) . ?
Si1 O1W 1.8414(15) . ?
O1W H1W1 0.85(4) . ?
O1W H2W1 0.878(18) . ?
Si2 F6 1.6463(12) . ?
Si2 F9 1.6574(12) . ?
Si2 F10 1.6701(12) . ?
Si2 F8 1.6836(12) . ?
Si2 F7 1.6863(12) . ?
Si2 O2W 1.8673(14) . ?
O2W H1W2 0.870(18) . ?
O2W H2W2 0.86(3) . ?
N1 C1 1.491(2) . ?
N1 C8 1.491(2) . ?
N1 H1N1 0.83(3) . ?
N1 H2N1 0.83(3) . ?
N2 C16 1.490(2) . ?
N2 C9 1.494(2) . ?
N2 H1N2 0.86(3) . ?
N2 H2N2 0.86(3) . ?
O1 C2 1.426(2) . ?
O1 C3 1.430(2) . ?
O2 C5 1.425(2) . ?
O2 C4 1.430(2) . ?
O3 C7 1.424(3) . ?
O3 C6 1.430(2) . ?
O4 C10 1.424(2) . ?
O4 C11 1.434(2) . ?
O5 C12 1.426(2) . ?
O5 C13 1.426(2) . ?
O6 C15 1.425(3) . ?
O6 C14 1.435(2) . ?
C1 C2 1.512(3) . ?
C1 H1A 0.9700 . ?
C1 H1B 0.9700 . ?
C2 H2A 0.9700 . ?
C2 H2B 0.9700 . ?
C3 C4 1.503(3) . ?
C3 H3A 0.9700 . ?
C3 H3B 0.9700 . ?
C4 H4A 0.9700 . ?
C4 H4B 0.9700 . ?
C5 C6 1.506(3) . ?
C5 H5A 0.9700 . ?
C5 H5B 0.9700 . ?
C6 H6A 0.9700 . ?
C6 H6B 0.9700 . ?
C7 C8 1.515(3) . ?
C7 H7A 0.9700 . ?
C7 H7B 0.9700 . ?
C8 H8A 0.9700 . ?
C8 H8B 0.9700 . ?
C9 C10 1.512(3) . ?
C9 H9A 0.9700 . ?
C9 H9B 0.9700 . ?
C10 H10A 0.9700 . ?
C10 H10B 0.9700 . ?
C11 C12 1.505(3) . ?
C11 H11A 0.9700 . ?
C11 H11B 0.9700 . ?
C12 H12A 0.9700 . ?
C12 H12B 0.9700 . ?
C13 C14 1.507(3) . ?
C13 H13A 0.9700 . ?
C13 H13B 0.9700 . ?
C14 H14A 0.9700 . ?
C14 H14B 0.9700 . ?
C15 C16 1.517(3) . ?
C15 H15A 0.9700 . ?
C15 H15B 0.9700 . ?
C16 H16A 0.9700 . ?
C16 H16B 0.9700 . ?
O3W H1W3 0.83(3) . ?
O3W H2W3 0.79(3) . ?
O4W H1W4 0.84(4) . ?
O4W H2W4 0.79(3) . ?

loop_
_geom_hbond_atom_site_label_D
_geom_hbond_atom_site_label_H
_geom_hbond_atom_site_label_A
_geom_hbond_distance_DH
_geom_hbond_distance_HA
_geom_hbond_distance_DA
_geom_hbond_angle_DHA
_geom_hbond_site_symmetry_A
O1W H1W1 F10 0.85(4) 1.78(4) 2.6290(18) 175(3) 4_556
O1W H2W1 O3W 0.878(18) 1.716(19) 2.588(2) 171(3) .
O2W H1W2 O4W 0.870(18) 1.710(18) 2.569(2) 169(3) .
O2W H2W2 F3 0.86(3) 1.77(3) 2.6261(17) 172(3) 4_565
N1 H1N1 F4 0.83(3) 2.02(3) 2.829(2) 164(2) .
N1 H1N1 F3 0.83(3) 2.46(2) 2.9816(19) 121.3(19) .
N1 H2N1 O2 0.83(3) 2.09(3) 2.811(2) 146(2) .
N1 H2N1 O1 0.83(3) 2.38(3) 2.785(2) 111(2) .
N2 H1N2 O5 0.86(3) 2.04(3) 2.786(2) 145(2) .
N2 H1N2 O6 0.86(3) 2.38(3) 2.799(2) 111(2) .
N2 H2N2 F8 0.86(3) 1.94(3) 2.786(2) 169(2) .
N2 H2N2 F7 0.86(3) 2.47(3) 3.079(2) 128(2) .
O3W H1W3 F7 0.83(3) 1.97(3) 2.794(2) 172(3) 4_566
O3W H2W3 F9 0.79(3) 1.96(4) 2.733(2) 168(3) 2_655
O4W H1W4 F5 0.84(4) 1.90(4) 2.7437(19) 173(3) 4
O4W H2W4 F1 0.79(3) 1.98(3) 2.7543(19) 167(3) 2_545

loop_
_geom_torsion_atom_site_label_1
_geom_torsion_atom_site_label_2
_geom_torsion_atom_site_label_3
_geom_torsion_atom_site_label_4
_geom_torsion
_geom_torsion_site_symmetry_1
_geom_torsion_site_symmetry_2
_geom_torsion_site_symmetry_3
_geom_torsion_site_symmetry_4
_geom_torsion_publ_flag
N1 C1 C2 O1 50.1(2) . . . . ?
C1 C2 O1 C3 71.6(2) . . . . ?
C2 O1 C3 C4 -132.32(17) . . . . ?
O1 C3 C4 O2 63.1(2) . . . . ?
C3 C4 O2 C5 -175.83(16) . . . . ?
C4 O2 C5 C6 175.22(16) . . . . ?
O2 C5 C6 O3 -61.7(2) . . . . ?
C5 C6 O3 C7 131.44(17) . . . . ?
C6 O3 C7 C8 -72.3(2) . . . . ?
O3 C7 C8 N1 -52.0(2) . . . . ?
C7 C8 N1 C1 172.93(15) . . . . ?
C8 N1 C1 C2 -170.49(15) . . . . ?
N2 C9 C10 O4 51.1(2) . . . . ?
C9 C10 O4 C11 70.5(2) . . . . ?
C10 O4 C11 C12 -131.24(17) . . . . ?
O4 C11 C12 O5 62.8(2) . . . . ?
C11 C12 O5 C13 -177.78(16) . . . . ?
C12 O5 C13 C14 175.27(16) . . . . ?
O5 C13 C14 O6 -60.8(2) . . . . ?
C13 C14 O6 C15 131.97(18) . . . . ?
C14 O6 C15 C16 -71.3(2) . . . . ?
O6 C15 C16 N2 -51.6(2) . . . . ?
C15 C16 N2 C9 172.26(16) . . . . ?
C16 N2 C9 C10 -172.94(16) . . . . ?
